data_7248863
loop_
_publ_author_name
'Pisk, Jana'
'Vrdoljak, Vi\<snja'
'Mandari\'c, Mirna'
'Hrenar, Tomica'
'Agustin, Dominique'
'Rub\<ci\'c, Mirta'

_publ_section_title
;
 Impact of POM's coordination mode and Mo-hybrid constituents on the
 binding, stability, and catalytic properties of hybrid (pre)catalysts
;
_journal_issue 27
_journal_name_full 'RSC Advances'
_journal_page_first 19029
_journal_page_last 19040
_journal_paper_doi 10.1039/D4RA03563A
_journal_volume 14
_journal_year 2024
_chemical_formula_moiety 'Mo6 O19, 2(C14 H14 Mo N3 O6), 2(C3 H6 O)'
_chemical_formula_sum 'C34 H40 Mo8 N6 O33'
_chemical_formula_weight 1828.24
_space_group_crystal_system triclinic
_space_group_IT_number 2
_space_group_name_Hall '-P 1'
_space_group_name_H-M_alt 'P -1'
_atom_sites_solution_hydrogens mixed
_atom_sites_solution_primary iterative
_audit_creation_date 2022-05-02
_audit_creation_method
;
Olex2 1.2
(compiled 2018.05.29 svn.r3508 for OlexSys, GUI svn.r5506)
;
_audit_update_record
;
2024-02-27 deposited with the CCDC.	2024-06-06 downloaded from the CCDC.
;
_cell_angle_alpha 106.660(5)
_cell_angle_beta 106.352(6)
_cell_angle_gamma 99.224(5)
_cell_formula_units_Z 1
_cell_length_a 10.6083(8)
_cell_length_b 10.7813(6)
_cell_length_c 12.8485(6)
_cell_measurement_reflns_used 8960
_cell_measurement_temperature 169.99(10)
_cell_measurement_theta_max 78.9620
_cell_measurement_theta_min 3.8490
_cell_volume 1303.62(16)
_computing_cell_refinement 'CrysAlisPro 1.171.41.92a (Rigaku OD, 2020)'
_computing_data_collection 'CrysAlisPro 1.171.41.92a (Rigaku OD, 2020)'
_computing_data_reduction 'CrysAlisPro 1.171.41.92a (Rigaku OD, 2020)'
_computing_molecular_graphics 'Olex2 (Dolomanov et al., 2009)'
_computing_publication_material 'Olex2 (Dolomanov et al., 2009)'
_computing_structure_refinement 'ShelXL (Sheldrick, 2015)'
_computing_structure_solution 'olex2.solve (Bourhis et al., 2015)'
_diffrn_ambient_environment N~2~
_diffrn_ambient_temperature 169.99(10)
_diffrn_detector 'Hybrid Pixel Array Detector'
_diffrn_detector_area_resol_mean 10.0000
_diffrn_detector_type HyPix
_diffrn_measured_fraction_theta_full 0.998
_diffrn_measured_fraction_theta_max 0.967
_diffrn_measurement_details
;
List of Runs (angles in degrees, time in seconds):

  # Type    Start    End  Width  t~exp~   \w     \q     \k     \f   Frames
#--------------------------------------------------------------------------
  1  \w    105.00 139.00   0.50    0.05    --  113.25  30.00  60.00   68
  2  \w    118.00 174.00   0.50    0.05    --  113.25  45.00 -30.00  112
  3  \w    120.00 178.00   0.50    0.05    --  113.25  45.00 -90.00  116
  4  \w    149.00 175.00   0.50    0.05    --  113.25  61.00-120.00   52
  5  \w     98.00 138.00   0.50    0.05    --  113.25  61.00-120.00   80
  6  \w    100.00 126.00   0.50    0.05    --  113.25  15.00-150.00   52
  7  \w    131.00 178.00   0.50    0.05    --  113.25  15.00-150.00   94
  8  \w    137.00 163.00   0.50    0.05    --  113.25  30.00-120.00   52
  9  \w    127.00 177.00   0.50    0.05    --  113.25   0.00  90.00  100
 10  \w     54.00 118.00   0.50    0.05    --  113.25   0.00  90.00  128
 11  \w     77.00 103.00   0.50    0.05    --  113.25 -95.00 -30.00   52
 12  \w     80.00 107.00   0.50    0.05    --  113.25-125.00   0.00   54
 13  \w     92.00 133.00   0.50    0.05    --  113.25-156.00  14.19   82
 14  \w     85.00 110.00   0.50    0.05    --  113.25-125.00 -90.00   50
 15  \w     56.00  84.00   0.50    0.05    --  113.25-156.00  14.19   56
 16  \w     63.00 111.00   0.50    0.05    --  113.25-125.00 -60.00   96
 17  \w     46.00  78.00   0.50    0.05    --  113.25-125.00 -90.00   64
 18  \w     46.00  74.00   0.50    0.05    --  113.25-125.00   0.00   56
 19  \w     48.00  77.00   0.50    0.05    --  113.25-125.00  60.00   58
 20  \w     81.00 106.00   0.50    0.05    --  113.25-125.00 120.00   50
 21  \w     52.00 110.00   0.50    0.05    --  113.25-125.00 150.00  116
 22  \w     47.00  75.00   0.50    0.05    --  113.25-125.00 120.00   56
 23  \w     86.00 111.00   0.50    0.05    --  113.25-125.00  60.00   50
 24  \w     84.00 109.00   0.50    0.05    --  113.25-115.00  79.31   50
 25  \w     42.00  74.00   0.50    0.05    --  113.25-115.00  79.31   64
 26  \w     83.00 108.00   0.50    0.05    --  113.25-106.00  39.46   50
 27  \w     82.00 111.00   0.50    0.05    --  113.25-125.00-180.00   58
 28  \w     84.00 109.00   0.50    0.05    --  113.25-113.00-176.00   50
 29  \w     51.00  77.00   0.50    0.05    --  113.25-113.00-176.00   52
 30  \w     26.00  67.00   0.50    0.05    --   48.02-113.00-176.00   82
 31  \w     43.00  97.00   0.50    0.05    --  113.25 -95.00   0.00  108
 32  \w     57.00 106.00   0.50    0.05    --  113.25 -95.00 150.00   98
 33  \w     42.00  77.00   0.50    0.05    --  113.25 -95.00 -60.00   70
 34  \w     66.00  92.00   0.50    0.05    --  113.25 -95.00-120.00   52
 35  \w     42.00  71.00   0.50    0.05    --  113.25 -61.00-180.00   58
 36  \w     80.00 105.00   0.50    0.05    --  113.25 -77.00-180.00   50
 37  \w     80.00 105.00   0.50    0.05    --  113.25 -77.00  30.00   50
 38  \w     72.00 104.00   0.50    0.05    --  113.25 -77.00 150.00   64
 39  \w     46.00  71.00   0.50    0.05    --  113.25 -61.00 150.00   50
 40  \w     44.00  70.00   0.50    0.05    --  113.25 -77.00 120.00   52
 41  \w     42.00  70.00   0.50    0.05    --  113.25 -61.00  30.00   56
 42  \w     42.00  68.00   0.50    0.05    --  113.25 -61.00  60.00   52
 43  \w     46.00  71.00   0.50    0.05    --  113.25 -61.00 -30.00   50
 44  \w     42.00  67.00   0.50    0.05    --  113.25 -61.00 -60.00   50
 45  \w     45.00  71.00   0.50    0.05    --  113.25 -61.00-120.00   52
 46  \w    112.00 161.00   0.50    0.05    --  113.25 113.00 -85.00   98
 47  \w    -63.00  23.00   0.50    0.05    --  -48.02  57.00-150.00  172
 48  \w    -47.00 -19.00   0.50    0.05    --  -91.75 113.00 -85.00   56
 49  \w    -33.00  -7.00   0.50    0.05    --  -48.02 113.00 -85.00   52
 50  \w    -82.00 -43.00   0.50    0.05    --  -48.02 113.00 -85.00   78
 51  \w    -56.00 -12.00   0.50    0.05    --  -48.02  57.00 -60.00   88
 52  \w     -8.00  20.00   0.50    0.05    --  -48.02  57.00 -60.00   56
 53  \w    -49.00 -24.00   0.50    0.05    --  -91.75  45.00   0.00   50
 54  \w    -51.00 -26.00   0.50    0.05    --  -91.75  45.00 150.00   50
 55  \w    -48.00 -20.00   0.50    0.05    --  -91.75  45.00-150.00   56
 56  \w   -161.00 -79.00   0.50    0.05    --  -91.75 -30.00-120.00  164
 57  \w    -63.00 -27.00   0.50    0.05    --  -48.02 -77.00  90.00   72
 58  \w   -119.00 -91.00   0.50    0.05    --  -48.02 -77.00  90.00   56
 59  \w   -114.00 -84.00   0.50    0.05    --  -48.02-125.00   0.00   60
 60  \w   -120.00 -95.00   0.50    0.05    --  -48.02-125.00 -30.00   50
 61  \w   -101.00 -73.00   0.50    0.05    --  -48.02-125.00-150.00   56
 62  \w   -111.00 -85.00   0.50    0.05    --  -91.75-113.00-176.00   52
;
_diffrn_measurement_device 'four-circle diffractometer'
_diffrn_measurement_device_type 'XtaLAB Synergy, Dualflex, HyPix'
_diffrn_measurement_method '\w scans'
_diffrn_orient_matrix_type 'CrysAlisPro convention (1999,Acta A55,543-557)'
_diffrn_orient_matrix_UB_11 -0.1431202000
_diffrn_orient_matrix_UB_12 -0.0814471000
_diffrn_orient_matrix_UB_13 -0.0864133000
_diffrn_orient_matrix_UB_21 0.0386801000
_diffrn_orient_matrix_UB_22 0.0315457000
_diffrn_orient_matrix_UB_23 -0.0983194000
_diffrn_orient_matrix_UB_31 0.0511467000
_diffrn_orient_matrix_UB_32 -0.1275135000
_diffrn_orient_matrix_UB_33 -0.0257796000
_diffrn_radiation_monochromator mirror
_diffrn_radiation_probe x-ray
_diffrn_radiation_type CuK\a
_diffrn_radiation_wavelength 1.54184
_diffrn_reflns_av_R_equivalents 0.0926
_diffrn_reflns_av_unetI/netI 0.0792
_diffrn_reflns_Laue_measured_fraction_full 0.998
_diffrn_reflns_Laue_measured_fraction_max 0.967
_diffrn_reflns_limit_h_max 13
_diffrn_reflns_limit_h_min -12
_diffrn_reflns_limit_k_max 11
_diffrn_reflns_limit_k_min -13
_diffrn_reflns_limit_l_max 16
_diffrn_reflns_limit_l_min -16
_diffrn_reflns_number 17776
_diffrn_reflns_point_group_measured_fraction_full 0.998
_diffrn_reflns_point_group_measured_fraction_max 0.967
_diffrn_reflns_theta_full 67.684
_diffrn_reflns_theta_max 80.310
_diffrn_reflns_theta_min 3.828
_diffrn_source 'micro-focus sealed X-ray tube'
_diffrn_source_type 'PhotonJet (Cu) X-ray Source'
_exptl_absorpt_coefficient_mu 16.182
_exptl_absorpt_correction_T_max 1.00000
_exptl_absorpt_correction_T_min 0.19399
_exptl_absorpt_correction_type multi-scan
_exptl_absorpt_process_details
;
CrysAlisPro 1.171.41.92a (Rigaku Oxford Diffraction, 2020)
Empirical absorption correction using spherical harmonics,
implemented in SCALE3 ABSPACK scaling algorithm.
;
_exptl_crystal_colour 'dark red'
_exptl_crystal_colour_modifier dark
_exptl_crystal_colour_primary red
_exptl_crystal_density_diffrn 2.329
_exptl_crystal_description plate
_exptl_crystal_F_000 886
_exptl_crystal_size_max 0.12
_exptl_crystal_size_mid 0.09
_exptl_crystal_size_min 0.05
_refine_diff_density_max 2.063
_refine_diff_density_min -2.045
_refine_diff_density_rms 0.303
_refine_ls_extinction_coef 0.0016(2)
_refine_ls_extinction_expression Fc^*^=kFc[1+0.001xFc^2^\l^3^/sin(2\q)]^-1/4^
_refine_ls_extinction_method 'SHELXL-2018/3 (Sheldrick 2018)'
_refine_ls_goodness_of_fit_ref 1.050
_refine_ls_hydrogen_treatment constr
_refine_ls_matrix_type full
_refine_ls_number_parameters 374
_refine_ls_number_reflns 5531
_refine_ls_number_restraints 1
_refine_ls_restrained_S_all 1.049
_refine_ls_R_factor_all 0.0673
_refine_ls_R_factor_gt 0.0634
_refine_ls_shift/su_max 0.001
_refine_ls_shift/su_mean 0.000
_refine_ls_structure_factor_coef Fsqd
_refine_ls_weighting_details 'w=1/[\s^2^(Fo^2^)+(0.1315P)^2^+0.0170P] where P=(Fo^2^+2Fc^2^)/3'
_refine_ls_weighting_scheme calc
_refine_ls_wR_factor_gt 0.1747
_refine_ls_wR_factor_ref 0.1820
_reflns_Friedel_coverage 0.000
_reflns_number_gt 4949
_reflns_number_total 5531
_reflns_threshold_expression 'I > 2\s(I)'
_cod_data_source_file d4ra03563a2.cif
_cod_data_source_block 3Hw-2CH3COCH3
_cod_original_cell_volume 1303.61(15)
_cod_database_code 7248863
_shelx_shelxl_version_number 2018/3
_chemical_oxdiff_formula 'Mo C H N O'
_shelx_space_group_comment
;
The symmetry employed for this shelxl refinement is uniquely defined
by the following loop, which should always be used as a source of
symmetry information in preference to the above space-group names.
They are only intended as comments.
;
_shelx_estimated_absorpt_t_max 0.498
_shelx_estimated_absorpt_t_min 0.247
_diffrn_oxdiff_digest_frames
;
01a044f0fd73342bcc4865e384e96ff298042784e87
;
_reflns_odcompleteness_completeness 99.17
_reflns_odcompleteness_iscentric 1
_reflns_odcompleteness_theta 74.33
_olex2_refinement_description
;
1. Others
 Fixed Uiso: H6A(0.049) H6B(0.049) H6(0.029) H7(0.028) H12(0.05) H3(0.035)
 H14A(0.049) H14B(0.049) H14C(0.049) H4(0.034) H13(0.036) H3A(0.07) H10(0.045)
 H11(0.067) H15A(0.08) H15B(0.08) H15C(0.08) H17A(0.103) H17B(0.103) H17C(0.103)
 Fixed X: O11(1) H6A(0.64096) H6B(0.760188) H6(0.318353) H7(0.404503)
 H12(0.844415) H3(0.706732) H14A(0.138381) H14B(0.11845) H14C(0.197132)
 H4(0.528455) H13(0.841973) H3A(0.481824) H10(0.475214) H11(0.654803)
 H15A(0.28384) H15B(0.272355) H15C(0.403856) H17A(0.043088) H17B(0.053905)
 H17C(0.066837)
 Fixed Y: O11(1) H6A(0.671281) H6B(0.771894) H6(0.454304) H7(0.397213)
 H12(0.282406) H3(0.80666) H14A(0.514244) H14B(0.490669) H14C(0.403175)
 H4(0.763909) H13(0.404144) H3A(0.050493) H10(0.162773) H11(0.10393) H15A(-
 0.256877) H15B(-0.113152) H15C(-0.12553) H17A(-0.127116) H17B(-0.250087) H17C(-
 0.260289)
 Fixed Z: O11(0.5) H6A(0.566791) H6B(0.62066) H6(0.79826) H7(0.645255)
 H12(0.229776) H3(1.030918) H14A(0.862586) H14B(0.97501) H14C(0.906056)
 H4(1.099409) H13(0.406384) H3A(0.165894) H10(0.342105) H11(0.101397)
 H15A(0.21536) H15B(0.286389) H15C(0.250595) H17A(0.058251) H17B(0.103459)
 H17C(-0.019672)
;
_olex2_submission_special_instructions 'No special instructions were received'
_oxdiff_exptl_absorpt_empirical_details
;
Empirical correction (ABSPACK) includes:
- Absorption correction using spherical harmonics
- Frame scaling
;
_oxdiff_exptl_absorpt_empirical_full_max 3.752
_oxdiff_exptl_absorpt_empirical_full_min 0.476

loop_
_space_group_symop_operation_xyz
'x, y, z'
'-x, -y, -z'

loop_
_atom_site_label
_atom_site_type_symbol
_atom_site_fract_x
_atom_site_fract_y
_atom_site_fract_z
_atom_site_U_iso_or_equiv
_atom_site_adp_type
_atom_site_occupancy
_atom_site_site_symmetry_order
_atom_site_calc_flag
_atom_site_refinement_flags_posn
_atom_site_refinement_flags_adp
_atom_site_refinement_flags_occupancy
_atom_site_disorder_assembly
_atom_site_disorder_group
Mo4 Mo 1.03092(5) 1.23137(4) 0.57464(4) 0.02141(18) Uani 1 1 d . . . . .
Mo1 Mo 0.80642(5) 0.57985(5) 0.73882(4) 0.02396(19) Uani 1 1 d D . . . .
Mo2 Mo 1.04996(5) 0.99346(4) 0.68601(4) 0.02200(18) Uani 1 1 d . . . . .
Mo3 Mo 1.22839(5) 1.03237(5) 0.52230(4) 0.02300(19) Uani 1 1 d . . . . .
O12 O 1.0645(5) 1.1745(4) 0.7142(4) 0.0269(9) Uani 1 1 d . . . . .
O15 O 1.2090(5) 1.2157(4) 0.5850(4) 0.0256(9) Uani 1 1 d . . . . .
O10 O 1.2259(5) 1.0141(4) 0.6649(4) 0.0269(9) Uani 1 1 d . . . . .
O13 O 1.1592(5) 0.8422(4) 0.4484(4) 0.0248(9) Uani 1 1 d . . . . .
O11 O 1.000000 1.000000 0.500000 0.0188(11) Uani 1 2 d S T P . .
O8 O 0.8555(5) 0.9532(5) 0.6289(4) 0.0278(9) Uani 1 1 d . . . . .
O2 O 0.7843(5) 0.4599(5) 0.5767(4) 0.0278(9) Uani 1 1 d . . . . .
O5 O 0.3054(5) 0.5896(5) 1.0017(4) 0.0330(10) Uani 1 1 d . . . . .
O1 O 0.7303(5) 0.6821(5) 0.8434(4) 0.0338(10) Uani 1 1 d . . . . .
O9 O 1.0904(6) 0.9816(5) 0.8177(4) 0.0326(10) Uani 1 1 d . . . . .
O16 O 0.9827(5) 1.1976(4) 0.4168(4) 0.0291(10) Uani 1 1 d . . . . .
O4 O 0.9564(5) 0.6879(5) 0.7627(4) 0.0309(10) Uani 1 1 d . . . . .
O17 O 1.0550(5) 1.3987(4) 0.6344(4) 0.0292(10) Uani 1 1 d . . . . .
O14 O 1.3940(5) 1.0625(6) 0.5367(5) 0.0375(11) Uani 1 1 d . . . . .
O6 O 0.7138(5) 0.7029(5) 0.6284(4) 0.0324(10) Uani 1 1 d . . . . .
H6A H 0.640960 0.671281 0.566791 0.049 Uiso 1 1 d DG . . . .
H6B H 0.760188 0.771894 0.620660 0.049 Uiso 1 1 d DG . . . .
N2 N 0.5555(5) 0.3742(5) 0.5357(4) 0.0227(10) Uani 1 1 d . . . . .
N1 N 0.5868(5) 0.4611(5) 0.6480(4) 0.0224(10) Uani 1 1 d . . . . .
O3 O 0.8494(5) 0.4705(5) 0.8054(4) 0.0366(11) Uani 1 1 d . . . . .
O7 O 0.3040(7) -0.0840(7) 0.0727(6) 0.0550(15) Uani 1 1 d . . . . .
C1 C 0.5079(6) 0.5462(6) 0.8065(5) 0.0208(11) Uani 1 1 d . . . . .
C8 C 0.6658(7) 0.3800(6) 0.5080(5) 0.0249(12) Uani 1 1 d . . . . .
C6 C 0.3979(6) 0.5248(6) 0.8460(5) 0.0240(12) Uani 1 1 d . . . . .
H6 H 0.318353 0.454304 0.798260 0.029 Uiso 1 1 calc R . . . .
C5 C 0.4050(7) 0.6058(6) 0.9538(5) 0.0248(12) Uani 1 1 d . . . . .
C9 C 0.6608(7) 0.2981(6) 0.3938(5) 0.0248(12) Uani 1 1 d . . . . .
C7 C 0.4907(6) 0.4589(6) 0.6912(5) 0.0231(11) Uani 1 1 d . . . . .
H7 H 0.404503 0.397213 0.645255 0.028 Uiso 1 1 calc R . . . .
C12 C 0.7682(10) 0.2594(8) 0.2519(7) 0.042(2) Uani 1 1 d . . . . .
H12 H 0.844415 0.282406 0.229776 0.050 Uiso 1 1 calc R . . . .
C2 C 0.6231(6) 0.6517(6) 0.8766(5) 0.0230(12) Uani 1 1 d . . . . .
C3 C 0.6289(7) 0.7337(6) 0.9843(5) 0.0291(13) Uani 1 1 d . . . . .
H3 H 0.706732 0.806660 1.030918 0.035 Uiso 1 1 calc R . . . .
C14 C 0.1801(7) 0.4918(8) 0.9308(6) 0.0329(14) Uani 1 1 d . . . . .
H14A H 0.138381 0.514244 0.862586 0.049 Uiso 1 1 calc GR . . . .
H14B H 0.118450 0.490669 0.975010 0.049 Uiso 1 1 calc GR . . . .
H14C H 0.197132 0.403175 0.906056 0.049 Uiso 1 1 calc GR . . . .
C4 C 0.5221(7) 0.7098(7) 1.0244(5) 0.0284(13) Uani 1 1 d . . . . .
H4 H 0.528455 0.763909 1.099409 0.034 Uiso 1 1 calc R . . . .
C13 C 0.7668(8) 0.3298(6) 0.3565(6) 0.0302(14) Uani 1 1 d . . . . .
H13 H 0.841973 0.404144 0.406384 0.036 Uiso 1 1 calc R . . . .
N3 N 0.5514(9) 0.1192(8) 0.2128(6) 0.058(2) Uani 1 1 d . . . . .
H3A H 0.481824 0.050493 0.165894 0.070 Uiso 1 1 calc R . . . .
C10 C 0.5499(8) 0.1883(7) 0.3189(6) 0.0373(16) Uani 1 1 d . . . . .
H10 H 0.475214 0.162773 0.342105 0.045 Uiso 1 1 calc R . . . .
C16 C 0.2376(8) -0.1425(8) 0.1163(6) 0.0420(17) Uani 1 1 d . . . . .
C11 C 0.6571(12) 0.1526(10) 0.1766(7) 0.056(3) Uani 1 1 d . . . . .
H11 H 0.654803 0.103930 0.101397 0.067 Uiso 1 1 calc R . . . .
C15 C 0.3051(12) -0.1611(9) 0.2265(7) 0.053(2) Uani 1 1 d . . . . .
H15A H 0.283840 -0.256877 0.215360 0.080 Uiso 1 1 calc GR . . . .
H15B H 0.272355 -0.113152 0.286389 0.080 Uiso 1 1 calc GR . . . .
H15C H 0.403856 -0.125530 0.250595 0.080 Uiso 1 1 calc GR . . . .
C17 C 0.0875(11) -0.1999(13) 0.0597(9) 0.069(3) Uani 1 1 d . . . . .
H17A H 0.043088 -0.127116 0.058251 0.103 Uiso 1 1 calc GR . . . .
H17B H 0.053905 -0.250087 0.103459 0.103 Uiso 1 1 calc GR . . . .
H17C H 0.066837 -0.260289 -0.019672 0.103 Uiso 1 1 calc GR . . . .

loop_
_atom_site_aniso_label
_atom_site_aniso_U_11
_atom_site_aniso_U_22
_atom_site_aniso_U_33
_atom_site_aniso_U_23
_atom_site_aniso_U_13
_atom_site_aniso_U_12
Mo4 0.0252(3) 0.0155(3) 0.0208(3) 0.00588(19) 0.0044(2) 0.00534(19)
Mo1 0.0177(3) 0.0291(3) 0.0193(3) 0.0079(2) 0.0024(2) -0.0008(2)
Mo2 0.0271(3) 0.0193(3) 0.0178(3) 0.00744(19) 0.0044(2) 0.0058(2)
Mo3 0.0189(3) 0.0223(3) 0.0262(3) 0.0085(2) 0.0056(2) 0.0051(2)
O12 0.035(3) 0.0190(19) 0.0195(19) 0.0035(16) 0.0048(18) 0.0039(18)
O15 0.021(2) 0.019(2) 0.029(2) 0.0070(17) 0.0019(17) -0.0013(16)
O10 0.020(2) 0.027(2) 0.026(2) 0.0102(17) -0.0024(17) 0.0044(17)
O13 0.027(2) 0.023(2) 0.028(2) 0.0088(17) 0.0099(18) 0.0135(17)
O11 0.026(3) 0.016(3) 0.018(3) 0.009(2) 0.007(2) 0.010(2)
O8 0.026(2) 0.028(2) 0.030(2) 0.0108(18) 0.0110(19) 0.0063(18)
O2 0.020(2) 0.033(2) 0.025(2) 0.0079(18) 0.0060(17) 0.0007(17)
O5 0.028(3) 0.042(3) 0.026(2) 0.007(2) 0.0123(19) 0.004(2)
O1 0.033(3) 0.033(2) 0.032(2) 0.0065(19) 0.015(2) -0.001(2)
O9 0.045(3) 0.025(2) 0.023(2) 0.0085(18) 0.006(2) 0.008(2)
O16 0.042(3) 0.018(2) 0.028(2) 0.0103(17) 0.010(2) 0.0069(18)
O4 0.020(2) 0.043(3) 0.022(2) 0.0099(19) 0.0033(17) -0.0036(19)
O17 0.038(3) 0.022(2) 0.027(2) 0.0088(17) 0.0078(19) 0.0123(19)
O14 0.022(2) 0.041(3) 0.046(3) 0.013(2) 0.010(2) 0.007(2)
O6 0.025(2) 0.030(2) 0.038(2) 0.017(2) 0.0023(19) -0.0006(18)
N2 0.024(3) 0.023(2) 0.017(2) 0.0053(18) 0.0068(19) 0.0016(19)
N1 0.019(2) 0.025(2) 0.016(2) 0.0031(18) 0.0014(18) 0.0004(19)
O3 0.030(3) 0.044(3) 0.033(2) 0.019(2) 0.002(2) 0.007(2)
O7 0.046(4) 0.059(4) 0.065(4) 0.033(3) 0.020(3) 0.006(3)
C1 0.020(3) 0.021(3) 0.016(2) 0.006(2) -0.001(2) 0.005(2)
C8 0.024(3) 0.026(3) 0.023(3) 0.008(2) 0.003(2) 0.010(2)
C6 0.021(3) 0.025(3) 0.025(3) 0.014(2) 0.003(2) 0.005(2)
C5 0.026(3) 0.026(3) 0.024(3) 0.010(2) 0.008(2) 0.010(2)
C9 0.026(3) 0.025(3) 0.026(3) 0.015(2) 0.007(2) 0.008(2)
C7 0.024(3) 0.019(3) 0.019(3) 0.006(2) 0.002(2) -0.001(2)
C12 0.072(6) 0.049(4) 0.049(4) 0.042(4) 0.045(4) 0.046(4)
C2 0.022(3) 0.026(3) 0.028(3) 0.012(2) 0.013(2) 0.011(2)
C3 0.025(3) 0.024(3) 0.023(3) 0.002(2) -0.002(2) -0.006(2)
C14 0.025(3) 0.049(4) 0.023(3) 0.011(3) 0.009(2) 0.005(3)
C4 0.036(4) 0.028(3) 0.022(3) 0.009(2) 0.011(3) 0.010(3)
C13 0.043(4) 0.024(3) 0.033(3) 0.016(3) 0.018(3) 0.015(3)
N3 0.052(5) 0.051(4) 0.041(4) -0.008(3) -0.013(3) 0.029(4)
C10 0.026(3) 0.032(3) 0.032(3) -0.008(3) -0.002(3) 0.006(3)
C16 0.038(4) 0.034(4) 0.031(3) -0.011(3) 0.006(3) 0.000(3)
C11 0.096(8) 0.066(6) 0.026(4) 0.022(4) 0.026(4) 0.055(6)
C15 0.076(7) 0.048(5) 0.031(4) 0.006(3) 0.020(4) 0.020(5)
C17 0.047(6) 0.077(7) 0.055(6) -0.002(5) 0.014(5) -0.002(5)

loop_
_atom_type_symbol
_atom_type_description
_atom_type_scat_dispersion_real
_atom_type_scat_dispersion_imag
_atom_type_scat_source
C C 0.0181 0.0091 'International Tables Vol C Tables 4.2.6.8 and 6.1.1.4'
H H 0.0000 0.0000 'International Tables Vol C Tables 4.2.6.8 and 6.1.1.4'
Mo Mo -0.0483 2.7339 'International Tables Vol C Tables 4.2.6.8 and 6.1.1.4'
N N 0.0311 0.0180 'International Tables Vol C Tables 4.2.6.8 and 6.1.1.4'
O O 0.0492 0.0322 'International Tables Vol C Tables 4.2.6.8 and 6.1.1.4'

loop_
_geom_angle_atom_site_label_1
_geom_angle_atom_site_label_2
_geom_angle_atom_site_label_3
_geom_angle
_geom_angle_site_symmetry_1
_geom_angle_site_symmetry_3
_geom_angle_publ_flag
O12 Mo4 O11 75.48(12) . . ?
O15 Mo4 O12 84.7(2) . . ?
O15 Mo4 O13 152.68(18) . 2_776 ?
O15 Mo4 O11 77.03(13) . . ?
O13 Mo4 O12 82.9(2) 2_776 . ?
O13 Mo4 O11 76.34(12) 2_776 . ?
O16 Mo4 O12 153.13(18) . . ?
O16 Mo4 O15 91.1(2) . . ?
O16 Mo4 O13 89.2(2) . 2_776 ?
O16 Mo4 O11 77.71(13) . . ?
O17 Mo4 O12 102.08(19) . . ?
O17 Mo4 O15 102.8(2) . . ?
O17 Mo4 O13 103.6(2) . 2_776 ?
O17 Mo4 O11 177.56(15) . . ?
O17 Mo4 O16 104.7(2) . . ?
O2 Mo1 O6 78.95(19) . . ?
O2 Mo1 N1 71.44(18) . . ?
O1 Mo1 O2 149.6(2) . . ?
O1 Mo1 O6 81.3(2) . . ?
O1 Mo1 N1 81.7(2) . . ?
O4 Mo1 O2 96.3(2) . . ?
O4 Mo1 O1 104.0(2) . . ?
O4 Mo1 O6 83.2(2) . . ?
O4 Mo1 N1 158.1(2) . . ?
N1 Mo1 O6 76.71(18) . . ?
O3 Mo1 O2 96.3(2) . . ?
O3 Mo1 O1 99.6(2) . . ?
O3 Mo1 O4 105.6(3) . . ?
O3 Mo1 O6 170.5(2) . . ?
O3 Mo1 N1 94.0(2) . . ?
O12 Mo2 O10 90.2(2) . . ?
O12 Mo2 O11 78.72(13) . . ?
O12 Mo2 O8 91.3(2) . . ?
O12 Mo2 O16 153.75(18) . 2_776 ?
O10 Mo2 O11 76.63(13) . . ?
O10 Mo2 O16 83.1(2) . 2_776 ?
O8 Mo2 O10 152.46(19) . . ?
O8 Mo2 O11 76.71(14) . . ?
O8 Mo2 O16 83.5(2) . 2_776 ?
O9 Mo2 O12 104.0(2) . . ?
O9 Mo2 O10 101.3(2) . . ?
O9 Mo2 O11 176.63(17) . . ?
O9 Mo2 O8 105.0(2) . . ?
O9 Mo2 O16 102.2(2) . 2_776 ?
O16 Mo2 O11 75.04(13) 2_776 . ?
O15 Mo3 O11 75.97(13) . . ?
O10 Mo3 O15 86.74(19) . . ?
O10 Mo3 O13 89.27(19) . . ?
O10 Mo3 O11 77.62(14) . . ?
O10 Mo3 O8 153.6(2) . 2_776 ?
O13 Mo3 O15 153.40(19) . . ?
O13 Mo3 O11 77.49(13) . . ?
O13 Mo3 O8 87.47(19) . 2_776 ?
O8 Mo3 O15 84.57(19) 2_776 . ?
O8 Mo3 O11 76.09(14) 2_776 . ?
O14 Mo3 O15 101.9(2) . . ?
O14 Mo3 O10 104.1(2) . . ?
O14 Mo3 O13 104.6(2) . . ?
O14 Mo3 O11 177.2(2) . . ?
O14 Mo3 O8 102.1(2) . 2_776 ?
Mo2 O12 Mo4 116.1(2) . . ?
Mo4 O15 Mo3 116.6(2) . . ?
Mo3 O10 Mo2 116.0(2) . . ?
Mo3 O13 Mo4 116.1(2) . 2_776 ?
Mo4 O11 Mo4 180.00(3) 2_776 . ?
Mo2 O11 Mo4 89.703(16) . . ?
Mo2 O11 Mo4 89.703(17) 2_776 2_776 ?
Mo2 O11 Mo4 90.297(16) 2_776 . ?
Mo2 O11 Mo4 90.296(16) . 2_776 ?
Mo2 O11 Mo2 180.0 . 2_776 ?
Mo3 O11 Mo4 90.301(18) 2_776 2_776 ?
Mo3 O11 Mo4 89.698(18) 2_776 . ?
Mo3 O11 Mo4 89.698(17) . 2_776 ?
Mo3 O11 Mo4 90.302(17) . . ?
Mo3 O11 Mo2 90.380(18) . 2_776 ?
Mo3 O11 Mo2 89.619(18) . . ?
Mo3 O11 Mo2 90.381(18) 2_776 . ?
Mo3 O11 Mo2 89.620(18) 2_776 2_776 ?
Mo3 O11 Mo3 180.0 . 2_776 ?
Mo2 O8 Mo3 116.3(2) . 2_776 ?
C8 O2 Mo1 119.8(4) . . ?
C5 O5 C14 117.7(5) . . ?
C2 O1 Mo1 134.1(4) . . ?
Mo4 O16 Mo2 116.9(2) . 2_776 ?
Mo1 O6 H6A 125.3 . . ?
Mo1 O6 H6B 125.0 . . ?
H6A O6 H6B 104.5 . . ?
C8 N2 N1 109.9(5) . . ?
N2 N1 Mo1 115.4(4) . . ?
C7 N1 Mo1 127.3(4) . . ?
C7 N1 N2 117.1(5) . . ?
C6 C1 C7 116.9(5) . . ?
C2 C1 C6 119.1(5) . . ?
C2 C1 C7 123.9(6) . . ?
O2 C8 N2 123.5(5) . . ?
O2 C8 C9 115.5(6) . . ?
N2 C8 C9 121.0(6) . . ?
C1 C6 H6 119.7 . . ?
C5 C6 C1 120.5(6) . . ?
C5 C6 H6 119.7 . . ?
O5 C5 C6 124.8(6) . . ?
O5 C5 C4 115.3(5) . . ?
C6 C5 C4 119.9(6) . . ?
C13 C9 C8 119.4(6) . . ?
C13 C9 C10 118.2(6) . . ?
C10 C9 C8 122.4(6) . . ?
N1 C7 C1 123.2(6) . . ?
N1 C7 H7 118.4 . . ?
C1 C7 H7 118.4 . . ?
C13 C12 H12 120.3 . . ?
C13 C12 C11 119.4(8) . . ?
C11 C12 H12 120.3 . . ?
O1 C2 C1 122.8(6) . . ?
O1 C2 C3 117.1(6) . . ?
C3 C2 C1 120.1(6) . . ?
C2 C3 H3 119.7 . . ?
C4 C3 C2 120.6(6) . . ?
C4 C3 H3 119.7 . . ?
O5 C14 H14A 109.5 . . ?
O5 C14 H14B 109.5 . . ?
O5 C14 H14C 109.5 . . ?
H14A C14 H14B 109.5 . . ?
H14A C14 H14C 109.5 . . ?
H14B C14 H14C 109.5 . . ?
C5 C4 H4 120.1 . . ?
C3 C4 C5 119.8(6) . . ?
C3 C4 H4 120.1 . . ?
C9 C13 H13 118.8 . . ?
C12 C13 C9 122.5(7) . . ?
C12 C13 H13 118.8 . . ?
C10 N3 H3A 118.9 . . ?
C10 N3 C11 122.2(8) . . ?
C11 N3 H3A 118.9 . . ?
C9 C10 H10 120.6 . . ?
N3 C10 C9 118.9(8) . . ?
N3 C10 H10 120.6 . . ?
O7 C16 C15 120.6(8) . . ?
O7 C16 C17 121.5(9) . . ?
C15 C16 C17 117.9(9) . . ?
C12 C11 H11 120.6 . . ?
N3 C11 C12 118.8(7) . . ?
N3 C11 H11 120.6 . . ?
C16 C15 H15A 109.5 . . ?
C16 C15 H15B 109.5 . . ?
C16 C15 H15C 109.5 . . ?
H15A C15 H15B 109.5 . . ?
H15A C15 H15C 109.5 . . ?
H15B C15 H15C 109.5 . . ?
C16 C17 H17A 109.5 . . ?
C16 C17 H17B 109.5 . . ?
C16 C17 H17C 109.5 . . ?
H17A C17 H17B 109.5 . . ?
H17A C17 H17C 109.5 . . ?
H17B C17 H17C 109.5 . . ?

loop_
_geom_bond_atom_site_label_1
_geom_bond_atom_site_label_2
_geom_bond_distance
_geom_bond_site_symmetry_2
_geom_bond_publ_flag
Mo4 O12 2.015(4) . ?
Mo4 O15 1.895(5) . ?
Mo4 O13 1.949(5) 2_776 ?
Mo4 O11 2.3321(4) . ?
Mo4 O16 1.855(5) . ?
Mo4 O17 1.690(4) . ?
Mo1 O2 2.037(4) . ?
Mo1 O1 1.928(5) . ?
Mo1 O4 1.705(5) . ?
Mo1 O6 2.335(5) . ?
Mo1 N1 2.255(5) . ?
Mo1 O3 1.691(5) . ?
Mo2 O12 1.853(4) . ?
Mo2 O10 1.947(5) . ?
Mo2 O11 2.3223(4) . ?
Mo2 O8 1.914(5) . ?
Mo2 O9 1.673(5) . ?
Mo2 O16 2.015(4) 2_776 ?
Mo3 O15 1.977(4) . ?
Mo3 O10 1.905(5) . ?
Mo3 O13 1.912(4) . ?
Mo3 O11 2.3140(5) . ?
Mo3 O8 1.959(5) 2_776 ?
Mo3 O14 1.681(5) . ?
O2 C8 1.302(8) . ?
O5 C5 1.376(8) . ?
O5 C14 1.424(9) . ?
O1 C2 1.348(8) . ?
O6 H6A 0.8699 . ?
O6 H6B 0.8703 . ?
N2 N1 1.387(6) . ?
N2 C8 1.313(8) . ?
N1 C7 1.291(8) . ?
O7 C16 1.221(11) . ?
C1 C6 1.410(9) . ?
C1 C7 1.452(7) . ?
C1 C2 1.395(9) . ?
C8 C9 1.461(8) . ?
C6 H6 0.9500 . ?
C6 C5 1.383(8) . ?
C5 C4 1.400(9) . ?
C9 C13 1.373(9) . ?
C9 C10 1.405(9) . ?
C7 H7 0.9500 . ?
C12 H12 0.9500 . ?
C12 C13 1.346(9) . ?
C12 C11 1.391(15) . ?
C2 C3 1.390(8) . ?
C3 H3 0.9500 . ?
C3 C4 1.388(10) . ?
C14 H14A 0.9800 . ?
C14 H14B 0.9800 . ?
C14 H14C 0.9800 . ?
C4 H4 0.9500 . ?
C13 H13 0.9500 . ?
N3 H3A 0.8800 . ?
N3 C10 1.359(10) . ?
N3 C11 1.366(15) . ?
C10 H10 0.9500 . ?
C16 C15 1.482(12) . ?
C16 C17 1.490(13) . ?
C11 H11 0.9500 . ?
C15 H15A 0.9800 . ?
C15 H15B 0.9800 . ?
C15 H15C 0.9800 . ?
C17 H17A 0.9800 . ?
C17 H17B 0.9800 . ?
C17 H17C 0.9800 . ?

loop_
_geom_torsion_atom_site_label_1
_geom_torsion_atom_site_label_2
_geom_torsion_atom_site_label_3
_geom_torsion_atom_site_label_4
_geom_torsion
_geom_torsion_site_symmetry_1
_geom_torsion_site_symmetry_2
_geom_torsion_site_symmetry_3
_geom_torsion_site_symmetry_4
_geom_torsion_publ_flag
Mo1 O2 C8 N2 2.1(8) . . . . ?
Mo1 O2 C8 C9 -179.9(4) . . . . ?
Mo1 O1 C2 C1 -27.3(9) . . . . ?
Mo1 O1 C2 C3 154.7(5) . . . . ?
Mo1 N1 C7 C1 6.3(8) . . . . ?
O12 Mo4 O15 Mo3 79.3(2) . . . . ?
O12 Mo4 O16 Mo2 -5.5(7) . . . 2_776 ?
O15 Mo4 O16 Mo2 74.8(3) . . . 2_776 ?
O10 Mo2 O12 Mo4 75.7(3) . . . . ?
O13 Mo4 O15 Mo3 16.2(6) 2_776 . . . ?
O13 Mo4 O16 Mo2 -77.9(3) 2_776 . . 2_776 ?
O11 Mo4 O15 Mo3 3.01(18) . . . . ?
O11 Mo4 O16 Mo2 -1.7(2) . . . 2_776 ?
O11 Mo2 O12 Mo4 -0.6(2) . . . . ?
O8 Mo2 O12 Mo4 -76.8(3) . . . . ?
O2 C8 C9 C13 -14.4(8) . . . . ?
O2 C8 C9 C10 166.5(6) . . . . ?
O5 C5 C4 C3 179.5(6) . . . . ?
O1 C2 C3 C4 179.4(6) . . . . ?
O9 Mo2 O12 Mo4 177.4(3) . . . . ?
O16 Mo4 O15 Mo3 -74.1(3) . . . . ?
O16 Mo2 O12 Mo4 0.9(6) 2_776 . . . ?
O17 Mo4 O15 Mo3 -179.5(2) . . . . ?
O17 Mo4 O16 Mo2 178.3(3) . . . 2_776 ?
N2 N1 C7 C1 -178.6(5) . . . . ?
N2 C8 C9 C13 163.5(6) . . . . ?
N2 C8 C9 C10 -15.5(9) . . . . ?
N1 N2 C8 O2 -2.0(8) . . . . ?
N1 N2 C8 C9 -179.8(5) . . . . ?
C1 C6 C5 O5 -177.4(6) . . . . ?
C1 C6 C5 C4 0.0(9) . . . . ?
C1 C2 C3 C4 1.5(9) . . . . ?
C8 N2 N1 Mo1 1.0(6) . . . . ?
C8 N2 N1 C7 -174.6(5) . . . . ?
C8 C9 C13 C12 -179.4(6) . . . . ?
C8 C9 C10 N3 178.4(6) . . . . ?
C6 C1 C7 N1 -174.6(5) . . . . ?
C6 C1 C2 O1 -177.4(5) . . . . ?
C6 C1 C2 C3 0.5(9) . . . . ?
C6 C5 C4 C3 1.9(9) . . . . ?
C7 C1 C6 C5 -178.5(5) . . . . ?
C7 C1 C2 O1 -0.3(9) . . . . ?
C7 C1 C2 C3 177.5(6) . . . . ?
C2 C1 C6 C5 -1.2(8) . . . . ?
C2 C1 C7 N1 8.2(9) . . . . ?
C2 C3 C4 C5 -2.6(10) . . . . ?
C14 O5 C5 C6 -7.0(9) . . . . ?
C14 O5 C5 C4 175.5(6) . . . . ?
C13 C9 C10 N3 -0.7(10) . . . . ?
C13 C12 C11 N3 -2.4(10) . . . . ?
C10 C9 C13 C12 -0.3(9) . . . . ?
C10 N3 C11 C12 1.4(12) . . . . ?
C11 C12 C13 C9 1.8(10) . . . . ?
C11 N3 C10 C9 0.2(11) . . . . ?
